data_4104445
loop_
_publ_author_name
'Shi-Yao Yang'
'Pan\<ce Naumov'
'Shunichi Fukuzumi'

_publ_section_title
;
 Topochemical Limits for Solid-State Photoreactivity by Fine Tuning of the
 \p-\p Interactions
;
_journal_name_full 'Journal of the American Chemical Society'
_journal_page_first 7247
_journal_page_last 7249
_journal_paper_doi 10.1021/ja902094b
_journal_volume 131
_journal_year 2009
_chemical_formula_moiety 'C10 H8 O3'
_chemical_formula_sum 'C10 H8 O3'
_chemical_formula_weight 176.16
_chemical_name_systematic
; 
 ? 
;
_space_group_IT_number 14
_symmetry_cell_setting monoclinic
_symmetry_space_group_name_Hall '-P 2ybc'
_symmetry_space_group_name_H-M 'P 1 21/c 1'
_atom_sites_solution_hydrogens geom
_atom_sites_solution_primary direct
_atom_sites_solution_secondary difmap
_audit_creation_method SHELXL-97
_cell_angle_alpha 90.00
_cell_angle_beta 92.45(3)
_cell_angle_gamma 90.00
_cell_formula_units_Z 4
_cell_length_a 7.5745(15)
_cell_length_b 3.8768(8)
_cell_length_c 28.671(6)
_cell_measurement_temperature 296(2)
_cell_volume 841.1(3)
_computing_cell_refinement 'APEX2 (Bruker, 2006)'
_computing_data_collection 'APEX2 (Bruker, 2006)'
_computing_data_reduction 'SAINT (Bruker, 2003)'
_computing_molecular_graphics 'ORTEP-II (Johnson, 1976)'
_computing_publication_material 'SHELXL-97 (Sheldrick, 1997)'
_computing_structure_refinement 'SHELXL-97 (Sheldrick, 1997)'
_computing_structure_solution 'SHELXS-97 (Sheldrick, 1997)'
_diffrn_ambient_temperature 296(2)
_diffrn_measured_fraction_theta_full 0.998
_diffrn_measured_fraction_theta_max 0.998
_diffrn_measurement_device_type 'APEX2 with CCD detector'
_diffrn_measurement_method 'omega scans'
_diffrn_radiation_monochromator 'Bruker Helios Confocal multilayered mirror'
_diffrn_radiation_source 'rotating anode'
_diffrn_radiation_type MoK\a
_diffrn_radiation_wavelength 0.71073
_diffrn_reflns_av_R_equivalents 0.0216
_diffrn_reflns_av_sigmaI/netI 0.0158
_diffrn_reflns_limit_h_max 9
_diffrn_reflns_limit_h_min -9
_diffrn_reflns_limit_k_max 5
_diffrn_reflns_limit_k_min -5
_diffrn_reflns_limit_l_max 37
_diffrn_reflns_limit_l_min -37
_diffrn_reflns_number 11124
_diffrn_reflns_theta_full 27.95
_diffrn_reflns_theta_max 27.95
_diffrn_reflns_theta_min 1.42
_exptl_absorpt_coefficient_mu 0.103
_exptl_absorpt_correction_T_max 0.9877
_exptl_absorpt_correction_T_min 0.9796
_exptl_absorpt_correction_type empirical
_exptl_absorpt_process_details 'SADABS (1996)'
_exptl_crystal_colour colorless
_exptl_crystal_density_diffrn 1.391
_exptl_crystal_description block
_exptl_crystal_F_000 368
_exptl_crystal_size_max 0.20
_exptl_crystal_size_mid 0.15
_exptl_crystal_size_min 0.12
_refine_diff_density_max 0.173
_refine_diff_density_min -0.121
_refine_diff_density_rms 0.034
_refine_ls_extinction_method none
_refine_ls_goodness_of_fit_ref 1.068
_refine_ls_hydrogen_treatment constr
_refine_ls_matrix_type full
_refine_ls_number_parameters 118
_refine_ls_number_reflns 2006
_refine_ls_number_restraints 0
_refine_ls_restrained_S_all 1.068
_refine_ls_R_factor_all 0.0578
_refine_ls_R_factor_gt 0.0437
_refine_ls_shift/su_max 0.001
_refine_ls_shift/su_mean 0.000
_refine_ls_structure_factor_coef Fsqd
_refine_ls_weighting_details 'calc w=1/[\s^2^(Fo^2^)+(0.0503P)^2^+0.2663P] where P=(Fo^2^+2Fc^2^)/3'
_refine_ls_weighting_scheme calc
_refine_ls_wR_factor_gt 0.1136
_refine_ls_wR_factor_ref 0.1259
_reflns_number_gt 1550
_reflns_number_total 2006
_reflns_threshold_expression >2sigma(I)
_cod_data_source_file ja902094b_si_009.cif
_cod_data_source_block y
_cod_database_code 4104445

loop_
_symmetry_equiv_pos_as_xyz
'x, y, z'
'-x, y+1/2, -z+1/2'
'-x, -y, -z'
'x, -y-1/2, z-1/2'

loop_
_atom_site_label
_atom_site_type_symbol
_atom_site_fract_x
_atom_site_fract_y
_atom_site_fract_z
_atom_site_U_iso_or_equiv
_atom_site_adp_type
_atom_site_occupancy
_atom_site_symmetry_multiplicity
_atom_site_calc_flag
_atom_site_refinement_flags
O1 O 0.90753(16) 1.0519(4) 0.44940(4) 0.0720(4) Uani 1 1 d .
O2 O 0.78251(16) 0.7984(4) 0.50906(4) 0.0736(5) Uani 1 1 d .
H2 H 0.8781 0.8439 0.5221 0.110 Uiso 1 1 calc R
O3 O -0.13777(16) 0.4954(4) 0.32660(5) 0.0740(4) Uani 1 1 d .
C1 C 0.44625(18) 0.9068(4) 0.36248(5) 0.0412(3) Uani 1 1 d .
C2 C 0.28736(19) 0.7517(4) 0.37405(5) 0.0425(4) Uani 1 1 d .
H2A H 0.2732 0.6721 0.4043 0.051 Uiso 1 1 calc R
C3 C 0.15074(18) 0.7162(4) 0.34059(5) 0.0417(3) Uani 1 1 d .
C4 C 0.1718(2) 0.8369(4) 0.29547(5) 0.0461(4) Uani 1 1 d .
H4A H 0.0801 0.8131 0.2731 0.055 Uiso 1 1 calc R
C5 C 0.3266(2) 0.9903(4) 0.28387(5) 0.0483(4) Uani 1 1 d .
H5A H 0.3401 1.0712 0.2537 0.058 Uiso 1 1 calc R
C6 C 0.4625(2) 1.0244(4) 0.31714(5) 0.0462(4) Uani 1 1 d .
H6A H 0.5674 1.1286 0.3090 0.055 Uiso 1 1 calc R
C7 C 0.59665(19) 0.9507(4) 0.39552(5) 0.0466(4) Uani 1 1 d .
H7A H 0.6924 1.0705 0.3843 0.056 Uiso 1 1 calc R
C8 C 0.6150(2) 0.8431(5) 0.43914(6) 0.0519(4) Uani 1 1 d .
H8A H 0.5231 0.7266 0.4528 0.062 Uiso 1 1 calc R
C9 C 0.7810(2) 0.9082(5) 0.46595(6) 0.0528(4) Uani 1 1 d .
C10 C -0.0138(2) 0.5459(5) 0.35297(6) 0.0537(4) Uani 1 1 d .
H10A H -0.0224 0.4716 0.3836 0.064 Uiso 1 1 calc R

loop_
_atom_site_aniso_label
_atom_site_aniso_U_11
_atom_site_aniso_U_22
_atom_site_aniso_U_33
_atom_site_aniso_U_23
_atom_site_aniso_U_13
_atom_site_aniso_U_12
O1 0.0528(7) 0.1093(12) 0.0525(7) 0.0153(7) -0.0135(5) -0.0253(7)
O2 0.0550(7) 0.1163(12) 0.0482(7) 0.0122(7) -0.0110(5) -0.0205(8)
O3 0.0447(7) 0.0992(11) 0.0770(9) -0.0017(8) -0.0086(6) -0.0200(7)
C1 0.0374(7) 0.0414(8) 0.0445(8) -0.0039(6) -0.0021(6) 0.0006(6)
C2 0.0405(8) 0.0461(8) 0.0406(7) -0.0002(6) 0.0003(6) 0.0001(6)
C3 0.0374(7) 0.0402(8) 0.0474(8) -0.0032(6) 0.0004(6) -0.0008(6)
C4 0.0445(8) 0.0479(9) 0.0452(8) -0.0025(7) -0.0072(6) 0.0016(7)
C5 0.0536(9) 0.0515(9) 0.0398(7) 0.0030(7) 0.0013(6) -0.0011(7)
C6 0.0428(8) 0.0464(9) 0.0496(8) -0.0001(7) 0.0042(6) -0.0038(7)
C7 0.0380(8) 0.0496(9) 0.0517(9) -0.0029(7) -0.0027(6) -0.0036(6)
C8 0.0413(8) 0.0636(10) 0.0505(9) -0.0003(8) -0.0032(6) -0.0060(8)
C9 0.0470(9) 0.0670(11) 0.0440(8) -0.0003(8) -0.0048(7) -0.0041(8)
C10 0.0438(9) 0.0607(10) 0.0567(9) -0.0021(8) 0.0030(7) -0.0065(7)

loop_
_atom_type_symbol
_atom_type_description
_atom_type_scat_dispersion_real
_atom_type_scat_dispersion_imag
_atom_type_scat_source
C C 0.0033 0.0016 'International Tables Vol C Tables 4.2.6.8 and 6.1.1.4'
H H 0.0000 0.0000 'International Tables Vol C Tables 4.2.6.8 and 6.1.1.4'
O O 0.0106 0.0060 'International Tables Vol C Tables 4.2.6.8 and 6.1.1.4'

loop_
_geom_angle_atom_site_label_1
_geom_angle_atom_site_label_2
_geom_angle_atom_site_label_3
_geom_angle
C9 O2 H2 109.5
C6 C1 C2 118.37(13)
C6 C1 C7 118.12(14)
C2 C1 C7 123.50(14)
C3 C2 C1 120.19(14)
C3 C2 H2A 119.9
C1 C2 H2A 119.9
C2 C3 C4 119.86(14)
C2 C3 C10 119.58(14)
C4 C3 C10 120.55(14)
C5 C4 C3 120.36(14)
C5 C4 H4A 119.8
C3 C4 H4A 119.8
C4 C5 C6 119.71(14)
C4 C5 H5A 120.1
C6 C5 H5A 120.1
C5 C6 C1 121.51(14)
C5 C6 H6A 119.2
C1 C6 H6A 119.2
C8 C7 C1 128.71(15)
C8 C7 H7A 115.6
C1 C7 H7A 115.6
C7 C8 C9 119.67(16)
C7 C8 H8A 120.2
C9 C8 H8A 120.2
O1 C9 O2 122.69(15)
O1 C9 C8 122.95(15)
O2 C9 C8 114.35(15)
O3 C10 C3 124.94(17)
O3 C10 H10A 117.5
C3 C10 H10A 117.5

loop_
_geom_bond_atom_site_label_1
_geom_bond_atom_site_label_2
_geom_bond_distance
O1 C9 1.222(2)
O2 C9 1.307(2)
O2 H2 0.8200
O3 C10 1.196(2)
C1 C6 1.388(2)
C1 C2 1.398(2)
C1 C7 1.460(2)
C2 C3 1.388(2)
C2 H2A 0.9300
C3 C4 1.391(2)
C3 C10 1.467(2)
C4 C5 1.368(2)
C4 H4A 0.9300
C5 C6 1.380(2)
C5 H5A 0.9300
C6 H6A 0.9300
C7 C8 1.320(2)
C7 H7A 0.9300
C8 C9 1.467(2)
C8 H8A 0.9300
C10 H10A 0.9300

loop_
_geom_hbond_atom_site_label_D
_geom_hbond_atom_site_label_H
_geom_hbond_atom_site_label_A
_geom_hbond_distance_DH
_geom_hbond_distance_HA
_geom_hbond_distance_DA
_geom_hbond_angle_DHA
_geom_hbond_site_symmetry_A
O2 H2 O1 0.82 1.83 2.6511(18) 179.3 3_776

loop_
_cod_related_entry_id
_cod_related_entry_database
_cod_related_entry_code
1 ChemSpider 11262066
